data_4102242
loop_
_publ_author_name
'Fu-Te Tsai'
'Pei-Lin Chen'
'Wen-Feng Liaw'

_publ_section_title
;
 Roles of the Distinct Electronic Structures of the {Fe(NO)2}9 and
 {Fe(NO)2}10 Dinitrosyliron Complexes in Modulating Nitrite Binding Modes
 and Nitrite Activation Pathways
;
_journal_name_full 'Journal of the American Chemical Society'
_journal_page_first 5290
_journal_page_last 5299
_journal_paper_doi 10.1021/ja100849r
_journal_volume 132
_journal_year 2010
_chemical_formula_sum 'C36 H30 Fe0.5 N3 O4 P2'
_chemical_formula_weight 658.49
_chemical_name_systematic
; 
 ? 
;
_space_group_IT_number 61
_symmetry_cell_setting orthorhombic
_symmetry_space_group_name_Hall '-P 2ac 2ab'
_symmetry_space_group_name_H-M 'P b c a'
_atom_sites_solution_hydrogens geom
_atom_sites_solution_primary direct
_atom_sites_solution_secondary difmap
_audit_creation_method SHELXL-97
_cell_angle_alpha 90.00
_cell_angle_beta 90.00
_cell_angle_gamma 90.00
_cell_formula_units_Z 8
_cell_length_a 19.5887(5)
_cell_length_b 16.5221(4)
_cell_length_c 19.8902(5)
_cell_measurement_reflns_used 6338
_cell_measurement_temperature 100(2)
_cell_measurement_theta_max 25
_cell_measurement_theta_min 2.5
_cell_volume 6437.4(3)
_computing_cell_refinement 'Bruker APEX2'
_computing_data_collection 'Bruker APEX2'
_computing_data_reduction 'Bruker Saint'
_computing_molecular_graphics 'Bruker APEX2'
_computing_publication_material 'Bruker APEX2'
_computing_structure_refinement 'SHELXL-97 (Sheldrick, 2008)'
_computing_structure_solution 'SHELXS-97 (Sheldrick, 2008)'
_diffrn_ambient_temperature 100(2)
_diffrn_measured_fraction_theta_full 1.000
_diffrn_measured_fraction_theta_max 1.000
_diffrn_measurement_device_type 'CCD area detector'
_diffrn_measurement_method 'phi and omega scans'
_diffrn_radiation_monochromator graphite
_diffrn_radiation_source 'fine-focus sealed tube'
_diffrn_radiation_type MoK\a
_diffrn_radiation_wavelength 0.71073
_diffrn_reflns_av_R_equivalents 0.0422
_diffrn_reflns_av_sigmaI/netI 0.0265
_diffrn_reflns_limit_h_max 17
_diffrn_reflns_limit_h_min -24
_diffrn_reflns_limit_k_max 20
_diffrn_reflns_limit_k_min -19
_diffrn_reflns_limit_l_max 24
_diffrn_reflns_limit_l_min -23
_diffrn_reflns_number 53658
_diffrn_reflns_theta_full 26.40
_diffrn_reflns_theta_max 26.40
_diffrn_reflns_theta_min 1.91
_exptl_absorpt_coefficient_mu 0.396
_exptl_absorpt_correction_T_max 0.7457
_exptl_absorpt_correction_T_min 0.6782
_exptl_absorpt_correction_type empirical
_exptl_crystal_colour Black
_exptl_crystal_density_diffrn 1.359
_exptl_crystal_density_meas ?
_exptl_crystal_density_method 'not measured'
_exptl_crystal_description Lump
_exptl_crystal_F_000 2736
_exptl_crystal_size_max 0.30
_exptl_crystal_size_mid 0.30
_exptl_crystal_size_min 0.25
_refine_diff_density_max 3.425
_refine_diff_density_min -0.592
_refine_diff_density_rms 0.121
_refine_ls_extinction_method none
_refine_ls_goodness_of_fit_ref 1.034
_refine_ls_hydrogen_treatment constr
_refine_ls_matrix_type full
_refine_ls_number_parameters 419
_refine_ls_number_reflns 6604
_refine_ls_number_restraints 2
_refine_ls_restrained_S_all 1.044
_refine_ls_R_factor_all 0.0938
_refine_ls_R_factor_gt 0.0823
_refine_ls_shift/su_max 0.000
_refine_ls_shift/su_mean 0.000
_refine_ls_structure_factor_coef Fsqd
_refine_ls_weighting_details 'calc w=1/[\s^2^(Fo^2^)+(0.1397P)^2^+22.0871P] where P=(Fo^2^+2Fc^2^)/3'
_refine_ls_weighting_scheme calc
_refine_ls_wR_factor_gt 0.2351
_refine_ls_wR_factor_ref 0.2455
_reflns_number_gt 5506
_reflns_number_total 6604
_reflns_threshold_expression >2sigma(I)
_cod_data_source_file ja100849r_si_001.cif
_cod_data_source_block 08oc39lt
_cod_depositor_comments
;
The following automatic conversions were performed:

'_exptl_crystal_density_meas' value 'not measured' was changed to '?'
- the value is perceived as not measured.

Automatic conversion script
Id: cif_fix_values 3008 2015-01-20 13:52:24Z robertas 
;
_cod_original_formula_sum 'C36 H30 Fe0.50 N3 O4 P2'
_cod_database_code 4102242

loop_
_symmetry_equiv_pos_as_xyz
'x, y, z'
'-x+1/2, -y, z+1/2'
'-x, y+1/2, -z+1/2'
'x+1/2, -y+1/2, -z'
'-x, -y, -z'
'x-1/2, y, -z-1/2'
'x, -y-1/2, z-1/2'
'-x-1/2, y-1/2, z'

loop_
_atom_site_label
_atom_site_type_symbol
_atom_site_fract_x
_atom_site_fract_y
_atom_site_fract_z
_atom_site_U_iso_or_equiv
_atom_site_adp_type
_atom_site_occupancy
_atom_site_symmetry_multiplicity
_atom_site_calc_flag
_atom_site_refinement_flags
_atom_site_disorder_assembly
_atom_site_disorder_group
Fe1 Fe 1.0000 0.0000 0.0000 0.0361(3) Uani 1 2 d S . .
N1 N 0.18340(17) 0.9558(2) 0.34387(17) 0.0301(8) Uani 1 1 d . . .
N2 N 1.0854(2) 0.0389(3) 0.1146(2) 0.0528(12) Uani 1 1 d . . .
O1 O 1.04571(19) 0.0722(2) 0.07264(18) 0.0459(8) Uani 1 1 d . A .
O2 O 1.1116(2) 0.0866(3) 0.15489(17) 0.0509(10) Uani 1 1 d . A .
P1 P 0.12639(5) 0.97129(6) 0.39821(5) 0.0214(3) Uani 1 1 d . . .
P2 P 0.24845(5) 0.90409(6) 0.32714(5) 0.0233(3) Uani 1 1 d . . .
C1 C 0.09204(18) 1.0701(2) 0.3815(2) 0.0244(8) Uani 1 1 d . . .
C2 C 0.0599(2) 1.1149(3) 0.4322(2) 0.0302(9) Uani 1 1 d . . .
H2 H 0.0582 1.0948 0.4769 0.036 Uiso 1 1 calc R . .
C3 C 0.0303(2) 1.1895(3) 0.4165(3) 0.0413(11) Uani 1 1 d . . .
H3 H 0.0081 1.2202 0.4505 0.050 Uiso 1 1 calc R . .
C4 C 0.0334(2) 1.2185(3) 0.3509(3) 0.0451(13) Uani 1 1 d . . .
H4 H 0.0129 1.2689 0.3400 0.054 Uiso 1 1 calc R . .
C5 C 0.0662(2) 1.1744(3) 0.3015(3) 0.0405(11) Uani 1 1 d . . .
H5 H 0.0688 1.1952 0.2570 0.049 Uiso 1 1 calc R . .
C6 C 0.0951(2) 1.1004(3) 0.3163(2) 0.0297(9) Uani 1 1 d . . .
H6 H 0.1172 1.0702 0.2820 0.036 Uiso 1 1 calc R . .
C7 C 0.05620(19) 0.9006(2) 0.39247(18) 0.0239(8) Uani 1 1 d . . .
C8 C -0.0067(2) 0.9247(3) 0.3672(2) 0.0299(9) Uani 1 1 d . . .
H8 H -0.0140 0.9797 0.3551 0.036 Uiso 1 1 calc R . .
C9 C -0.0591(2) 0.8688(3) 0.3595(2) 0.0360(10) Uani 1 1 d . . .
H9 H -0.1025 0.8858 0.3437 0.043 Uiso 1 1 calc R . .
C10 C -0.0477(2) 0.7876(3) 0.3748(2) 0.0341(10) Uani 1 1 d . . .
H10 H -0.0828 0.7489 0.3676 0.041 Uiso 1 1 calc R . .
C11 C 0.0146(2) 0.7633(3) 0.4005(2) 0.0373(10) Uani 1 1 d . . .
H11 H 0.0218 0.7081 0.4120 0.045 Uiso 1 1 calc R . .
C12 C 0.0663(2) 0.8192(3) 0.4094(2) 0.0350(10) Uani 1 1 d . . .
H12 H 0.1090 0.8023 0.4270 0.042 Uiso 1 1 calc R . .
C13 C 0.15817(19) 0.9695(2) 0.48300(19) 0.0230(8) Uani 1 1 d . . .
C14 C 0.2226(2) 1.0015(2) 0.4953(2) 0.0272(8) Uani 1 1 d . . .
H14 H 0.2489 1.0221 0.4590 0.033 Uiso 1 1 calc R . .
C15 C 0.2489(2) 1.0039(3) 0.5601(2) 0.0335(9) Uani 1 1 d . . .
H15 H 0.2928 1.0262 0.5682 0.040 Uiso 1 1 calc R . .
C16 C 0.2102(3) 0.9731(3) 0.6129(2) 0.0376(10) Uani 1 1 d . . .
H16 H 0.2279 0.9741 0.6574 0.045 Uiso 1 1 calc R . .
C17 C 0.1466(3) 0.9414(3) 0.6011(2) 0.0400(11) Uani 1 1 d . . .
H17 H 0.1208 0.9207 0.6377 0.048 Uiso 1 1 calc R . .
C18 C 0.1195(2) 0.9392(3) 0.5369(2) 0.0330(9) Uani 1 1 d . . .
H18 H 0.0753 0.9175 0.5293 0.040 Uiso 1 1 calc R . .
C19 C 0.2752(2) 0.8348(2) 0.3914(2) 0.0260(8) Uani 1 1 d . . .
C20 C 0.3242(2) 0.8568(3) 0.4393(2) 0.0301(9) Uani 1 1 d . . .
H20 H 0.3469 0.9074 0.4362 0.036 Uiso 1 1 calc R . .
C21 C 0.3394(3) 0.8039(3) 0.4916(2) 0.0375(10) Uani 1 1 d . . .
H21 H 0.3729 0.8182 0.5241 0.045 Uiso 1 1 calc R . .
C22 C 0.3059(3) 0.7305(3) 0.4966(2) 0.0432(12) Uani 1 1 d . . .
H22 H 0.3165 0.6946 0.5324 0.052 Uiso 1 1 calc R . .
C23 C 0.2570(3) 0.7092(3) 0.4499(3) 0.0449(12) Uani 1 1 d . . .
H23 H 0.2338 0.6589 0.4539 0.054 Uiso 1 1 calc R . .
C24 C 0.2416(2) 0.7608(3) 0.3973(2) 0.0342(9) Uani 1 1 d . . .
H24 H 0.2080 0.7458 0.3651 0.041 Uiso 1 1 calc R . .
C25 C 0.3180(2) 0.9718(3) 0.30987(19) 0.0267(8) Uani 1 1 d . . .
C26 C 0.3846(2) 0.9428(3) 0.3042(2) 0.0351(10) Uani 1 1 d . . .
H26 H 0.3936 0.8865 0.3086 0.042 Uiso 1 1 calc R . .
C27 C 0.4380(2) 0.9968(4) 0.2920(2) 0.0441(13) Uani 1 1 d . . .
H27 H 0.4836 0.9775 0.2889 0.053 Uiso 1 1 calc R . .
C28 C 0.4245(3) 1.0780(4) 0.2844(2) 0.0461(13) Uani 1 1 d . . .
H28 H 0.4610 1.1147 0.2765 0.055 Uiso 1 1 calc R . .
C29 C 0.3586(3) 1.1066(3) 0.2880(2) 0.0427(12) Uani 1 1 d . . .
H29 H 0.3498 1.1625 0.2810 0.051 Uiso 1 1 calc R . .
C30 C 0.3049(2) 1.0542(3) 0.3017(2) 0.0319(9) Uani 1 1 d . . .
H30 H 0.2596 1.0744 0.3055 0.038 Uiso 1 1 calc R . .
C31 C 0.2320(2) 0.8448(3) 0.2527(2) 0.0293(9) Uani 1 1 d . . .
C32 C 0.1770(3) 0.8662(3) 0.2118(2) 0.0431(12) Uani 1 1 d . . .
H32 H 0.1483 0.9104 0.2235 0.052 Uiso 1 1 calc R . .
C33 C 0.1649(4) 0.8217(4) 0.1536(3) 0.0609(18) Uani 1 1 d . . .
H33 H 0.1275 0.8355 0.1254 0.073 Uiso 1 1 calc R . .
C34 C 0.2064(3) 0.7577(4) 0.1364(3) 0.0581(17) Uani 1 1 d . . .
H34 H 0.1974 0.7280 0.0965 0.070 Uiso 1 1 calc R . .
C35 C 0.2615(3) 0.7363(4) 0.1769(3) 0.0497(14) Uani 1 1 d . . .
H35 H 0.2900 0.6920 0.1649 0.060 Uiso 1 1 calc R . .
C36 C 0.2745(2) 0.7805(3) 0.2353(2) 0.0377(10) Uani 1 1 d . . .
H36 H 0.3122 0.7669 0.2631 0.045 Uiso 1 1 calc R . .
N3 N 0.9057(3) 0.1319(4) 0.0018(3) 0.078(2) Uani 1 1 d D . .
O3 O 0.8922(4) 0.0702(4) 0.0324(3) 0.0520(16) Uani 0.566(5) 1 d PD A 1
O4 O 0.9695(4) 0.1215(5) -0.0367(4) 0.0596(17) Uani 0.566(5) 1 d PD A 1
O3' O 0.9104(5) 0.0159(5) 0.0387(4) 0.0520(16) Uani 0.434(5) 1 d P A 2
O4' O 1.0052(6) 0.0856(6) -0.0624(5) 0.0596(17) Uani 0.434(5) 1 d P A 2

loop_
_atom_site_aniso_label
_atom_site_aniso_U_11
_atom_site_aniso_U_22
_atom_site_aniso_U_33
_atom_site_aniso_U_23
_atom_site_aniso_U_13
_atom_site_aniso_U_12
Fe1 0.0348(5) 0.0334(5) 0.0402(5) -0.0016(4) -0.0023(4) -0.0122(4)
N1 0.0244(16) 0.045(2) 0.0208(16) 0.0097(15) 0.0052(13) 0.0086(15)
N2 0.039(2) 0.085(4) 0.035(2) 0.003(2) 0.0043(18) 0.005(2)
O1 0.052(2) 0.045(2) 0.0403(18) 0.0061(15) -0.0068(16) 0.0000(16)
O2 0.053(2) 0.074(3) 0.0266(17) -0.0177(17) -0.0098(15) -0.0004(19)
P1 0.0177(5) 0.0287(5) 0.0177(5) 0.0048(4) 0.0013(3) 0.0011(4)
P2 0.0185(5) 0.0334(6) 0.0180(5) -0.0003(4) 0.0008(3) -0.0001(4)
C1 0.0169(17) 0.029(2) 0.0273(19) 0.0065(15) -0.0014(14) -0.0034(15)
C2 0.0260(19) 0.029(2) 0.036(2) 0.0059(17) 0.0055(17) -0.0004(16)
C3 0.030(2) 0.031(2) 0.063(3) 0.008(2) 0.008(2) 0.0017(18)
C4 0.032(2) 0.029(2) 0.075(4) 0.021(2) -0.009(2) -0.0023(19)
C5 0.037(2) 0.040(3) 0.044(3) 0.023(2) -0.014(2) -0.012(2)
C6 0.0256(19) 0.036(2) 0.028(2) 0.0079(17) -0.0051(16) -0.0094(17)
C7 0.0234(18) 0.031(2) 0.0175(17) 0.0018(14) 0.0027(14) -0.0011(15)
C8 0.031(2) 0.030(2) 0.029(2) 0.0061(17) -0.0060(16) -0.0047(17)
C9 0.032(2) 0.039(2) 0.037(2) 0.0079(19) -0.0112(18) -0.0087(19)
C10 0.043(2) 0.034(2) 0.026(2) -0.0013(17) 0.0004(18) -0.0150(19)
C11 0.047(3) 0.026(2) 0.039(2) 0.0027(18) 0.008(2) -0.0007(19)
C12 0.033(2) 0.031(2) 0.041(2) 0.0054(18) 0.0063(19) 0.0033(18)
C13 0.0230(18) 0.0252(19) 0.0208(18) 0.0033(14) -0.0010(14) 0.0052(15)
C14 0.028(2) 0.029(2) 0.0249(19) -0.0007(15) 0.0021(16) 0.0010(16)
C15 0.034(2) 0.034(2) 0.032(2) -0.0062(17) -0.0078(18) 0.0065(17)
C16 0.048(3) 0.043(3) 0.022(2) -0.0004(18) -0.0072(19) 0.015(2)
C17 0.045(3) 0.054(3) 0.022(2) 0.0113(19) 0.0043(18) 0.009(2)
C18 0.030(2) 0.043(2) 0.027(2) 0.0099(18) 0.0013(17) 0.0052(18)
C19 0.0239(18) 0.031(2) 0.0233(19) -0.0018(15) 0.0017(15) 0.0043(16)
C20 0.030(2) 0.036(2) 0.0248(19) -0.0034(17) -0.0004(16) 0.0070(17)
C21 0.043(3) 0.043(3) 0.027(2) -0.0043(18) -0.0079(18) 0.016(2)
C22 0.057(3) 0.041(3) 0.032(2) 0.006(2) -0.004(2) 0.017(2)
C23 0.058(3) 0.032(2) 0.045(3) 0.005(2) -0.002(2) 0.001(2)
C24 0.034(2) 0.036(2) 0.033(2) 0.0006(18) -0.0038(17) 0.0029(18)
C25 0.0225(18) 0.040(2) 0.0178(17) -0.0044(16) 0.0015(14) -0.0044(16)
C26 0.0232(19) 0.053(3) 0.030(2) -0.011(2) 0.0025(16) -0.0035(19)
C27 0.024(2) 0.071(4) 0.037(3) -0.018(2) 0.0067(19) -0.013(2)
C28 0.041(3) 0.069(4) 0.029(2) -0.016(2) 0.012(2) -0.026(2)
C29 0.052(3) 0.045(3) 0.030(2) -0.004(2) 0.007(2) -0.018(2)
C30 0.032(2) 0.042(2) 0.0215(19) -0.0018(17) 0.0037(16) -0.0052(18)
C31 0.029(2) 0.040(2) 0.0193(18) -0.0017(16) 0.0013(15) -0.0104(17)
C32 0.047(3) 0.049(3) 0.033(2) 0.006(2) -0.012(2) -0.012(2)
C33 0.078(4) 0.068(4) 0.037(3) 0.011(3) -0.027(3) -0.034(3)
C34 0.087(4) 0.061(4) 0.026(2) -0.009(2) 0.001(3) -0.041(3)
C35 0.059(3) 0.052(3) 0.037(3) -0.018(2) 0.018(2) -0.025(3)
C36 0.032(2) 0.048(3) 0.033(2) -0.013(2) 0.0085(18) -0.010(2)
N3 0.085(4) 0.062(4) 0.088(4) 0.016(3) -0.050(4) -0.024(3)
O3 0.094(4) 0.042(3) 0.020(2) 0.005(2) -0.024(2) -0.040(3)
O4 0.073(5) 0.048(4) 0.058(4) 0.009(3) -0.016(3) -0.019(3)
O3' 0.094(4) 0.042(3) 0.020(2) 0.005(2) -0.024(2) -0.040(3)
O4' 0.073(5) 0.048(4) 0.058(4) 0.009(3) -0.016(3) -0.019(3)

loop_
_atom_type_symbol
_atom_type_description
_atom_type_scat_dispersion_real
_atom_type_scat_dispersion_imag
_atom_type_scat_source
C C 0.0033 0.0016 'International Tables Vol C Tables 4.2.6.8 and 6.1.1.4'
H H 0.0000 0.0000 'International Tables Vol C Tables 4.2.6.8 and 6.1.1.4'
N N 0.0061 0.0033 'International Tables Vol C Tables 4.2.6.8 and 6.1.1.4'
O O 0.0106 0.0060 'International Tables Vol C Tables 4.2.6.8 and 6.1.1.4'
P P 0.1023 0.0942 'International Tables Vol C Tables 4.2.6.8 and 6.1.1.4'
Fe Fe 0.3463 0.8444 'International Tables Vol C Tables 4.2.6.8 and 6.1.1.4'

loop_
_geom_angle_atom_site_label_1
_geom_angle_atom_site_label_2
_geom_angle_atom_site_label_3
_geom_angle
_geom_angle_site_symmetry_1
_geom_angle_site_symmetry_3
O4' Fe1 O4' 180.0(6) . 5_755
O4' Fe1 O3' 102.1(5) . .
O4' Fe1 O3' 77.9(5) 5_755 .
O4' Fe1 O3' 77.9(5) . 5_755
O4' Fe1 O3' 102.1(5) 5_755 5_755
O3' Fe1 O3' 180.0(4) . 5_755
O4' Fe1 O1 89.8(3) . 5_755
O4' Fe1 O1 90.2(3) 5_755 5_755
O3' Fe1 O1 87.9(2) . 5_755
O3' Fe1 O1 92.1(2) 5_755 5_755
O4' Fe1 O1 90.2(3) . .
O4' Fe1 O1 89.8(3) 5_755 .
O3' Fe1 O1 92.1(2) . .
O3' Fe1 O1 87.9(2) 5_755 .
O1 Fe1 O1 180.0 5_755 .
O4' Fe1 O4 28.1(4) . .
O4' Fe1 O4 151.9(4) 5_755 .
O3' Fe1 O4 76.4(3) . .
O3' Fe1 O4 103.7(3) 5_755 .
O1 Fe1 O4 100.1(2) 5_755 .
O1 Fe1 O4 79.9(2) . .
O4' Fe1 O4 151.9(4) . 5_755
O4' Fe1 O4 28.1(4) 5_755 5_755
O3' Fe1 O4 103.7(3) . 5_755
O3' Fe1 O4 76.3(3) 5_755 5_755
O1 Fe1 O4 79.9(2) 5_755 5_755
O1 Fe1 O4 100.1(2) . 5_755
O4 Fe1 O4 179.998(1) . 5_755
O4' Fe1 O3 82.3(4) . .
O4' Fe1 O3 97.7(4) 5_755 .
O3' Fe1 O3 20.9(3) . .
O3' Fe1 O3 159.1(3) 5_755 .
O1 Fe1 O3 94.71(16) 5_755 .
O1 Fe1 O3 85.29(16) . .
O4 Fe1 O3 55.7(3) . .
O4 Fe1 O3 124.3(3) 5_755 .
P2 N1 P1 144.0(2) . .
O2 N2 O1 113.8(5) . .
N2 O1 Fe1 118.2(3) . .
N1 P1 C1 106.64(18) . .
N1 P1 C13 113.29(18) . .
C1 P1 C13 108.56(18) . .
N1 P1 C7 113.01(19) . .
C1 P1 C7 106.90(18) . .
C13 P1 C7 108.17(18) . .
N1 P2 C19 115.69(18) . .
N1 P2 C25 108.5(2) . .
C19 P2 C25 108.18(19) . .
N1 P2 C31 109.0(2) . .
C19 P2 C31 106.8(2) . .
C25 P2 C31 108.48(18) . .
C6 C1 C2 120.0(4) . .
C6 C1 P1 118.9(3) . .
C2 C1 P1 121.1(3) . .
C3 C2 C1 119.5(4) . .
C3 C2 H2 120.2 . .
C1 C2 H2 120.2 . .
C4 C3 C2 119.6(5) . .
C4 C3 H3 120.2 . .
C2 C3 H3 120.2 . .
C5 C4 C3 120.4(4) . .
C5 C4 H4 119.8 . .
C3 C4 H4 119.8 . .
C6 C5 C4 120.4(4) . .
C6 C5 H5 119.8 . .
C4 C5 H5 119.8 . .
C5 C6 C1 120.1(4) . .
C5 C6 H6 120.0 . .
C1 C6 H6 120.0 . .
C8 C7 C12 119.2(4) . .
C8 C7 P1 120.8(3) . .
C12 C7 P1 119.9(3) . .
C9 C8 C7 120.3(4) . .
C9 C8 H8 119.9 . .
C7 C8 H8 119.9 . .
C8 C9 C10 119.8(4) . .
C8 C9 H9 120.1 . .
C10 C9 H9 120.1 . .
C11 C10 C9 120.2(4) . .
C11 C10 H10 119.9 . .
C9 C10 H10 119.9 . .
C10 C11 C12 120.0(4) . .
C10 C11 H11 120.0 . .
C12 C11 H11 120.0 . .
C11 C12 C7 120.5(4) . .
C11 C12 H12 119.7 . .
C7 C12 H12 119.7 . .
C14 C13 C18 119.4(4) . .
C14 C13 P1 118.3(3) . .
C18 C13 P1 122.4(3) . .
C15 C14 C13 120.8(4) . .
C15 C14 H14 119.6 . .
C13 C14 H14 119.6 . .
C14 C15 C16 119.2(4) . .
C14 C15 H15 120.4 . .
C16 C15 H15 120.4 . .
C17 C16 C15 120.3(4) . .
C17 C16 H16 119.8 . .
C15 C16 H16 119.8 . .
C16 C17 C18 121.1(4) . .
C16 C17 H17 119.5 . .
C18 C17 H17 119.5 . .
C17 C18 C13 119.2(4) . .
C17 C18 H18 120.4 . .
C13 C18 H18 120.4 . .
C24 C19 C20 119.6(4) . .
C24 C19 P2 118.8(3) . .
C20 C19 P2 121.3(3) . .
C21 C20 C19 119.5(4) . .
C21 C20 H20 120.2 . .
C19 C20 H20 120.2 . .
C22 C21 C20 120.2(4) . .
C22 C21 H21 119.9 . .
C20 C21 H21 119.9 . .
C23 C22 C21 120.3(4) . .
C23 C22 H22 119.8 . .
C21 C22 H22 119.8 . .
C22 C23 C24 120.2(5) . .
C22 C23 H23 119.9 . .
C24 C23 H23 119.9 . .
C23 C24 C19 120.1(4) . .
C23 C24 H24 119.9 . .
C19 C24 H24 119.9 . .
C26 C25 C30 120.0(4) . .
C26 C25 P2 120.7(4) . .
C30 C25 P2 119.3(3) . .
C25 C26 C27 119.6(5) . .
C25 C26 H26 120.2 . .
C27 C26 H26 120.2 . .
C28 C27 C26 119.9(5) . .
C28 C27 H27 120.0 . .
C26 C27 H27 120.0 . .
C27 C28 C29 120.5(4) . .
C27 C28 H28 119.7 . .
C29 C28 H28 119.7 . .
C28 C29 C30 120.5(5) . .
C28 C29 H29 119.8 . .
C30 C29 H29 119.8 . .
C29 C30 C25 119.4(4) . .
C29 C30 H30 120.3 . .
C25 C30 H30 120.3 . .
C36 C31 C32 120.7(4) . .
C36 C31 P2 120.8(3) . .
C32 C31 P2 118.5(4) . .
C33 C32 C31 118.8(6) . .
C33 C32 H32 120.6 . .
C31 C32 H32 120.6 . .
C34 C33 C32 120.8(5) . .
C34 C33 H33 119.6 . .
C32 C33 H33 119.6 . .
C33 C34 C35 120.6(5) . .
C33 C34 H34 119.7 . .
C35 C34 H34 119.7 . .
C34 C35 C36 119.3(6) . .
C34 C35 H35 120.3 . .
C36 C35 H35 120.3 . .
C31 C36 C35 119.8(5) . .
C31 C36 H36 120.1 . .
C35 C36 H36 120.1 . .
O3 N3 O4 110.2(7) . .
N3 O3 Fe1 94.4(6) . .
N3 O4 Fe1 99.4(4) . .

loop_
_geom_bond_atom_site_label_1
_geom_bond_atom_site_label_2
_geom_bond_distance
_geom_bond_site_symmetry_2
Fe1 O4' 1.884(10) .
Fe1 O4' 1.884(10) 5_755
Fe1 O3' 1.935(11) .
Fe1 O3' 1.935(11) 5_755
Fe1 O1 2.077(4) 5_755
Fe1 O1 2.077(4) .
Fe1 O4 2.218(8) .
Fe1 O4 2.218(8) 5_755
Fe1 O3 2.494(9) .
N1 P2 1.570(3) .
N1 P1 1.575(3) .
N2 O2 1.235(6) .
N2 O1 1.268(6) .
P1 C1 1.796(4) .
P1 C13 1.798(4) .
P1 C7 1.808(4) .
P2 C19 1.794(4) .
P2 C25 1.797(4) .
P2 C31 1.804(4) .
C1 C6 1.392(6) .
C1 C2 1.401(6) .
C2 C3 1.396(6) .
C2 H2 0.9500 .
C3 C4 1.393(8) .
C3 H3 0.9500 .
C4 C5 1.381(8) .
C4 H4 0.9500 .
C5 C6 1.379(6) .
C5 H5 0.9500 .
C6 H6 0.9500 .
C7 C8 1.390(6) .
C7 C12 1.400(6) .
C8 C9 1.389(6) .
C8 H8 0.9500 .
C9 C10 1.394(7) .
C9 H9 0.9500 .
C10 C11 1.382(7) .
C10 H10 0.9500 .
C11 C12 1.383(7) .
C11 H11 0.9500 .
C12 H12 0.9500 .
C13 C14 1.390(6) .
C13 C18 1.404(6) .
C14 C15 1.388(6) .
C14 H14 0.9500 .
C15 C16 1.392(7) .
C15 H15 0.9500 .
C16 C17 1.370(7) .
C16 H16 0.9500 .
C17 C18 1.385(6) .
C17 H17 0.9500 .
C18 H18 0.9500 .
C19 C24 1.393(6) .
C19 C20 1.401(6) .
C20 C21 1.391(6) .
C20 H20 0.9500 .
C21 C22 1.382(8) .
C21 H21 0.9500 .
C22 C23 1.380(7) .
C22 H22 0.9500 .
C23 C24 1.384(7) .
C23 H23 0.9500 .
C24 H24 0.9500 .
C25 C26 1.393(6) .
C25 C30 1.395(6) .
C26 C27 1.397(7) .
C26 H26 0.9500 .
C27 C28 1.376(8) .
C27 H27 0.9500 .
C28 C29 1.377(8) .
C28 H28 0.9500 .
C29 C30 1.389(6) .
C29 H29 0.9500 .
C30 H30 0.9500 .
C31 C36 1.392(7) .
C31 C32 1.397(6) .
C32 C33 1.393(8) .
C32 H32 0.9500 .
C33 C34 1.377(10) .
C33 H33 0.9500 .
C34 C35 1.393(9) .
C34 H34 0.9500 .
C35 C36 1.397(6) .
C35 H35 0.9500 .
C36 H36 0.9500 .
N3 O3 1.215(8) .
N3 O4 1.477(10) .

loop_
_geom_torsion_atom_site_label_1
_geom_torsion_atom_site_label_2
_geom_torsion_atom_site_label_3
_geom_torsion_atom_site_label_4
_geom_torsion
_geom_torsion_site_symmetry_1
O2 N2 O1 Fe1 178.3(3) .
O4' Fe1 O1 N2 -145.5(5) .
O4' Fe1 O1 N2 34.5(5) 5_755
O3' Fe1 O1 N2 112.4(4) .
O3' Fe1 O1 N2 -67.6(4) 5_755
O1 Fe1 O1 N2 -130(2) 5_755
O4 Fe1 O1 N2 -171.8(4) .
O4 Fe1 O1 N2 8.2(4) 5_755
O3 Fe1 O1 N2 132.3(4) .
P2 N1 P1 C1 159.7(4) .
P2 N1 P1 C13 40.3(5) .
P2 N1 P1 C7 -83.2(5) .
P1 N1 P2 C19 -2.2(5) .
P1 N1 P2 C25 -123.9(4) .
P1 N1 P2 C31 118.1(4) .
N1 P1 C1 C6 26.6(4) .
C13 P1 C1 C6 149.0(3) .
C7 P1 C1 C6 -94.6(3) .
N1 P1 C1 C2 -156.2(3) .
C13 P1 C1 C2 -33.8(4) .
C7 P1 C1 C2 82.7(4) .
C6 C1 C2 C3 0.9(6) .
P1 C1 C2 C3 -176.3(3) .
C1 C2 C3 C4 -0.3(7) .
C2 C3 C4 C5 -0.7(7) .
C3 C4 C5 C6 1.2(7) .
C4 C5 C6 C1 -0.6(6) .
C2 C1 C6 C5 -0.4(6) .
P1 C1 C6 C5 176.9(3) .
N1 P1 C7 C8 -106.7(3) .
C1 P1 C7 C8 10.3(4) .
C13 P1 C7 C8 127.0(3) .
N1 P1 C7 C12 69.0(4) .
C1 P1 C7 C12 -174.0(3) .
C13 P1 C7 C12 -57.3(4) .
C12 C7 C8 C9 0.6(6) .
P1 C7 C8 C9 176.3(3) .
C7 C8 C9 C10 -2.3(7) .
C8 C9 C10 C11 2.8(7) .
C9 C10 C11 C12 -1.6(7) .
C10 C11 C12 C7 0.0(7) .
C8 C7 C12 C11 0.6(6) .
P1 C7 C12 C11 -175.2(3) .
N1 P1 C13 C14 36.8(4) .
C1 P1 C13 C14 -81.4(3) .
C7 P1 C13 C14 162.9(3) .
N1 P1 C13 C18 -145.1(4) .
C1 P1 C13 C18 96.6(4) .
C7 P1 C13 C18 -19.0(4) .
C18 C13 C14 C15 0.0(6) .
P1 C13 C14 C15 178.1(3) .
C13 C14 C15 C16 0.5(6) .
C14 C15 C16 C17 -0.5(7) .
C15 C16 C17 C18 0.0(7) .
C16 C17 C18 C13 0.5(7) .
C14 C13 C18 C17 -0.5(6) .
P1 C13 C18 C17 -178.5(4) .
N1 P2 C19 C24 80.3(4) .
C25 P2 C19 C24 -157.8(3) .
C31 P2 C19 C24 -41.2(4) .
N1 P2 C19 C20 -93.4(4) .
C25 P2 C19 C20 28.6(4) .
C31 P2 C19 C20 145.2(3) .
C24 C19 C20 C21 1.0(6) .
P2 C19 C20 C21 174.6(3) .
C19 C20 C21 C22 -0.7(6) .
C20 C21 C22 C23 -0.2(7) .
C21 C22 C23 C24 0.6(8) .
C22 C23 C24 C19 -0.2(7) .
C20 C19 C24 C23 -0.6(6) .
P2 C19 C24 C23 -174.3(4) .
N1 P2 C25 C26 169.5(3) .
C19 P2 C25 C26 43.3(4) .
C31 P2 C25 C26 -72.3(4) .
N1 P2 C25 C30 -10.9(4) .
C19 P2 C25 C30 -137.1(3) .
C31 P2 C25 C30 107.3(3) .
C30 C25 C26 C27 1.6(6) .
P2 C25 C26 C27 -178.8(3) .
C25 C26 C27 C28 -1.2(7) .
C26 C27 C28 C29 -0.7(7) .
C27 C28 C29 C30 2.2(7) .
C28 C29 C30 C25 -1.8(7) .
C26 C25 C30 C29 -0.1(6) .
P2 C25 C30 C29 -179.7(3) .
N1 P2 C31 C36 -165.4(3) .
C19 P2 C31 C36 -39.8(4) .
C25 P2 C31 C36 76.6(4) .
N1 P2 C31 C32 16.5(4) .
C19 P2 C31 C32 142.2(4) .
C25 P2 C31 C32 -101.4(4) .
C36 C31 C32 C33 0.7(7) .
P2 C31 C32 C33 178.7(4) .
C31 C32 C33 C34 -0.2(8) .
C32 C33 C34 C35 0.0(8) .
C33 C34 C35 C36 -0.2(8) .
C32 C31 C36 C35 -0.9(7) .
P2 C31 C36 C35 -178.9(4) .
C34 C35 C36 C31 0.7(7) .
O4 N3 O3 Fe1 5.1(5) .
O4' Fe1 O3 N3 -13.7(5) .
O4' Fe1 O3 N3 166.3(5) 5_755
O3' Fe1 O3 N3 -174.3(9) .
O3' Fe1 O3 N3 5.7(9) 5_755
O1 Fe1 O3 N3 -102.8(4) 5_755
O1 Fe1 O3 N3 77.2(4) .
O4 Fe1 O3 N3 -3.9(4) .
O4 Fe1 O3 N3 176.1(4) 5_755
O3 N3 O4 Fe1 -5.8(6) .
O4' Fe1 O4 N3 162.2(10) .
O4' Fe1 O4 N3 -17.8(10) 5_755
O3' Fe1 O4 N3 6.7(4) .
O3' Fe1 O4 N3 -173.3(4) 5_755
O1 Fe1 O4 N3 92.1(4) 5_755
O1 Fe1 O4 N3 -87.9(4) .
O4 Fe1 O4 N3 179(15) 5_755
O3 Fe1 O4 N3 3.2(3) .
